data_4109729
loop_
_publ_author_name
'Theocharis C. Stamatatos'
'Dolos Foguet-Albiol'
'Sheng-Chiang Lee'
'Constantinos C. Stoumpos'
'Catherine P. Raptopoulou'
'Aris Terzis'
'Wolfgang Wernsdorfer'
'Stephen O. Hill'
'Spyros P. Perlepes'
'George Christou'

_publ_section_title
;
 "Switching On" the Properties of Single-Molecule Magnetism in Triangular
 Manganese(III) Complexes
;
_journal_name_full 'Journal of the American Chemical Society'
_journal_page_first 9484
_journal_page_last 9499
_journal_paper_doi 10.1021/ja072194p
_journal_volume 129
_journal_year 2007
_chemical_formula_sum 'C27 H30 Cl Mn3 N6 O14'
_chemical_formula_weight 862.84
_chemical_name_systematic
;
 ?
;
_space_group_IT_number 14
_symmetry_cell_setting monoclinic
_symmetry_space_group_name_Hall '-P 2ybc'
_symmetry_space_group_name_H-M 'P 1 21/c 1'
_atom_sites_solution_hydrogens geom
_atom_sites_solution_primary direct
_atom_sites_solution_secondary difmap
_audit_creation_method SHELXL-97
_cell_angle_alpha 90.00
_cell_angle_beta 93.82(2)
_cell_angle_gamma 90.00
_cell_formula_units_Z 4
_cell_length_a 12.986(5)
_cell_length_b 14.978(6)
_cell_length_c 23.150(10)
_cell_measurement_reflns_used 25
_cell_measurement_temperature 298
_cell_measurement_theta_max 11.5
_cell_measurement_theta_min 5.5
_cell_volume 4493(3)
_computing_structure_refinement 'SHELXL-97 (Sheldrick, 1997)'
_computing_structure_solution 'SHELXS-86 (Sheldrick, 1986)'
_diffrn_ambient_temperature 298
_diffrn_measured_fraction_theta_full 0.900
_diffrn_measured_fraction_theta_max 0.900
_diffrn_measurement_device_type 'Crystal Logic Dual Goniometer'
_diffrn_measurement_method \q/2\q
_diffrn_radiation_monochromator graphite
_diffrn_radiation_source 'fine-focus sealed tube'
_diffrn_radiation_type MoK\a
_diffrn_radiation_wavelength 0.71073
_diffrn_reflns_av_R_equivalents 0.0264
_diffrn_reflns_av_sigmaI/netI 0.0598
_diffrn_reflns_limit_h_max 13
_diffrn_reflns_limit_h_min -13
_diffrn_reflns_limit_k_max 16
_diffrn_reflns_limit_k_min 0
_diffrn_reflns_limit_l_max 24
_diffrn_reflns_limit_l_min 0
_diffrn_reflns_number 5426
_diffrn_reflns_theta_full 22.50
_diffrn_reflns_theta_max 22.50
_diffrn_reflns_theta_min 2.28
_diffrn_standards_decay_% -0.4
_diffrn_standards_interval_count 97
_diffrn_standards_number 3
_exptl_absorpt_coefficient_mu 0.947
_exptl_absorpt_correction_T_max 1.00
_exptl_absorpt_correction_T_min 0.81
_exptl_absorpt_correction_type 'psi-scan empirical'
_exptl_crystal_colour red-orange
_exptl_crystal_density_diffrn 1.276
_exptl_crystal_description parall
_exptl_crystal_F_000 1752
_exptl_crystal_size_max 0.75
_exptl_crystal_size_mid 0.45
_exptl_crystal_size_min 0.10
_refine_diff_density_max 0.485
_refine_diff_density_min -0.283
_refine_diff_density_rms 0.071
_refine_ls_extinction_method none
_refine_ls_goodness_of_fit_ref 1.052
_refine_ls_hydrogen_treatment constr
_refine_ls_matrix_type full
_refine_ls_number_parameters 466
_refine_ls_number_reflns 5282
_refine_ls_number_restraints 0
_refine_ls_restrained_S_all 1.052
_refine_ls_R_factor_all 0.0701
_refine_ls_R_factor_gt 0.0556
_refine_ls_shift/su_max 0.009
_refine_ls_shift/su_mean 0.000
_refine_ls_structure_factor_coef Fsqd
_refine_ls_weighting_details 'calc w=1/[\s^2^(Fo^2^)+(0.1010P)^2^+0.0000P] where P=(Fo^2^+2Fc^2^)/3'
_refine_ls_weighting_scheme calc
_refine_ls_wR_factor_gt 0.1515
_refine_ls_wR_factor_ref 0.1606
_reflns_number_gt 4111
_reflns_number_total 5282
_reflns_threshold_expression >2sigma(I)
_cod_data_source_file ja072194psi20070328_100657.cif
_cod_data_source_block pecs16c
_cod_database_code 4109729

loop_
_symmetry_equiv_pos_as_xyz
'x, y, z'
'x, -y+1/2, z+1/2'
'-x, -y, -z'
'-x, y-1/2, -z-1/2'

loop_
_atom_site_label
_atom_site_type_symbol
_atom_site_fract_x
_atom_site_fract_y
_atom_site_fract_z
_atom_site_U_iso_or_equiv
_atom_site_adp_type
_atom_site_occupancy
_atom_site_symmetry_multiplicity
_atom_site_calc_flag
_atom_site_refinement_flags
Mn1 Mn 0.67149(6) 0.34598(6) 0.11995(3) 0.0623(3) Uani 1 1 d .
Mn2 Mn 0.44209(6) 0.35876(6) 0.16086(4) 0.0637(3) Uani 1 1 d .
Mn3 Mn 0.62750(6) 0.45763(6) 0.23321(3) 0.0577(3) Uani 1 1 d .
O1 O 0.7594(3) 0.3121(3) 0.20012(16) 0.0696(10) Uani 1 1 d .
N1 N 0.6981(3) 0.4938(3) 0.31114(17) 0.0596(11) Uani 1 1 d .
N2 N 0.7440(3) 0.3691(3) 0.24216(19) 0.0603(11) Uani 1 1 d .
O11 O 0.5063(3) 0.2246(3) 0.14752(17) 0.0691(10) Uani 1 1 d .
N11 N 0.7667(4) 0.2630(3) 0.08004(19) 0.0655(12) Uani 1 1 d .
N12 N 0.5974(3) 0.2289(3) 0.12529(19) 0.0625(11) Uani 1 1 d .
O21 O 0.5303(3) 0.3665(3) 0.27996(15) 0.0684(10) Uani 1 1 d .
N21 N 0.3022(4) 0.3002(4) 0.1726(3) 0.0771(14) Uani 1 1 d .
N22 N 0.4514(4) 0.3378(3) 0.2469(2) 0.0634(11) Uani 1 1 d .
O31 O 0.5686(4) 0.3703(3) 0.04339(18) 0.0872(13) Uani 1 1 d .
O32 O 0.4117(4) 0.3759(3) 0.07910(19) 0.0839(13) Uani 1 1 d .
O41 O 0.7546(3) 0.4487(3) 0.10618(18) 0.0754(11) Uani 1 1 d .
O42 O 0.7334(3) 0.5369(3) 0.18305(18) 0.0725(10) Uani 1 1 d .
O51 O 0.3883(3) 0.4942(3) 0.18287(17) 0.0737(11) Uani 1 1 d .
O52 O 0.5273(3) 0.5525(3) 0.23228(16) 0.0660(10) Uani 1 1 d .
O61 O 0.5765(3) 0.4037(3) 0.16441(15) 0.0598(9) Uani 1 1 d .
C1 C 0.6686(5) 0.5606(4) 0.3446(2) 0.0714(15) Uani 1 1 d .
H1 H 0.6142 0.5973 0.3315 0.093 Uiso 1 1 calc R
C2 C 0.7183(6) 0.5757(5) 0.3987(3) 0.088(2) Uani 1 1 d .
H2 H 0.6946 0.6197 0.4229 0.115 Uiso 1 1 calc R
C3 C 0.8023(6) 0.5252(6) 0.4158(3) 0.095(2) Uani 1 1 d .
H3 H 0.8397 0.5377 0.4505 0.124 Uiso 1 1 calc R
C4 C 0.8318(5) 0.4556(5) 0.3814(3) 0.0849(19) Uani 1 1 d .
H4 H 0.8869 0.4191 0.3936 0.110 Uiso 1 1 calc R
C5 C 0.7785(4) 0.4411(4) 0.3291(2) 0.0699(16) Uani 1 1 d .
C6 C 0.8026(4) 0.3693(4) 0.2895(2) 0.0652(14) Uani 1 1 d .
C7 C 0.8867(5) 0.3046(5) 0.3008(3) 0.096(2) Uani 1 1 d .
H7A H 0.9040 0.2780 0.2649 0.125 Uiso 1 1 calc R
H7B H 0.8650 0.2589 0.3264 0.125 Uiso 1 1 calc R
H7C H 0.9462 0.3346 0.3184 0.125 Uiso 1 1 calc R
C11 C 0.8511(5) 0.2865(5) 0.0550(2) 0.0746(16) Uani 1 1 d .
H11 H 0.8674 0.3468 0.0526 0.097 Uiso 1 1 calc R
C12 C 0.9164(5) 0.2240(6) 0.0323(3) 0.0868(19) Uani 1 1 d .
H12 H 0.9753 0.2419 0.0146 0.113 Uiso 1 1 calc R
C13 C 0.8922(5) 0.1366(5) 0.0364(3) 0.0854(19) Uani 1 1 d .
H13 H 0.9350 0.0936 0.0217 0.111 Uiso 1 1 calc R
C14 C 0.8045(5) 0.1108(5) 0.0624(3) 0.0826(18) Uani 1 1 d .
H14 H 0.7875 0.0507 0.0653 0.107 Uiso 1 1 calc R
C15 C 0.7419(4) 0.1761(4) 0.0841(2) 0.0701(15) Uani 1 1 d .
C16 C 0.6450(5) 0.1584(4) 0.1110(3) 0.0701(15) Uani 1 1 d .
C17 C 0.6018(6) 0.0677(5) 0.1179(4) 0.098(2) Uani 1 1 d .
H17A H 0.5278 0.0706 0.1145 0.128 Uiso 1 1 calc R
H17B H 0.6244 0.0445 0.1553 0.128 Uiso 1 1 calc R
H17C H 0.6253 0.0292 0.0883 0.128 Uiso 1 1 calc R
C21 C 0.2251(5) 0.2875(5) 0.1315(4) 0.099(2) Uani 1 1 d .
H21 H 0.2324 0.3079 0.0941 0.128 Uiso 1 1 calc R
C22 C 0.1358(6) 0.2447(8) 0.1443(5) 0.126(3) Uani 1 1 d .
H22 H 0.0827 0.2366 0.1158 0.164 Uiso 1 1 calc R
C23 C 0.1260(7) 0.2144(8) 0.1990(6) 0.134(4) Uani 1 1 d .
H23 H 0.0663 0.1847 0.2080 0.175 Uiso 1 1 calc R
C24 C 0.2045(6) 0.2275(6) 0.2413(4) 0.109(3) Uani 1 1 d .
H24 H 0.1978 0.2072 0.2788 0.142 Uiso 1 1 calc R
C25 C 0.2925(5) 0.2710(5) 0.2273(3) 0.0798(17) Uani 1 1 d .
C26 C 0.3777(5) 0.2917(4) 0.2683(3) 0.0749(16) Uani 1 1 d .
C27 C 0.3795(6) 0.2648(6) 0.3306(3) 0.095(2) Uani 1 1 d .
H27A H 0.4489 0.2682 0.3476 0.124 Uiso 1 1 calc R
H27B H 0.3545 0.2048 0.3334 0.124 Uiso 1 1 calc R
H27C H 0.3361 0.3043 0.3509 0.124 Uiso 1 1 calc R
C31 C 0.4730(7) 0.3785(5) 0.0382(3) 0.088(2) Uani 1 1 d .
C32 C 0.4200(8) 0.3886(7) -0.0217(3) 0.126(3) Uani 1 1 d .
H32A H 0.3705 0.4361 -0.0214 0.163 Uiso 1 1 calc R
H32B H 0.3854 0.3339 -0.0326 0.163 Uiso 1 1 calc R
H32C H 0.4704 0.4020 -0.0489 0.163 Uiso 1 1 calc R
C41 C 0.7734(5) 0.5197(5) 0.1382(3) 0.0767(17) Uani 1 1 d .
C42 C 0.8483(7) 0.5854(5) 0.1148(4) 0.109(3) Uani 1 1 d .
H42A H 0.9089 0.5543 0.1043 0.142 Uiso 1 1 calc R
H42B H 0.8672 0.6291 0.1439 0.142 Uiso 1 1 calc R
H42C H 0.8164 0.6146 0.0813 0.142 Uiso 1 1 calc R
C51 C 0.4346(4) 0.5560(4) 0.2099(2) 0.0630(14) Uani 1 1 d .
C52 C 0.3805(5) 0.6440(4) 0.2163(3) 0.0837(18) Uani 1 1 d .
H52A H 0.4057 0.6721 0.2517 0.109 Uiso 1 1 calc R
H52B H 0.3076 0.6340 0.2171 0.109 Uiso 1 1 calc R
H52C H 0.3937 0.6819 0.1842 0.109 Uiso 1 1 calc R
Cl1 Cl 0.85749(13) 0.84678(12) 0.06507(7) 0.0800(4) Uani 1 1 d .
O71 O 0.9277(4) 0.9120(4) 0.0494(3) 0.1105(17) Uani 1 1 d .
O72 O 0.8360(7) 0.7883(6) 0.0206(3) 0.173(3) Uani 1 1 d .
O73 O 0.8888(9) 0.8062(7) 0.1138(4) 0.238(6) Uani 1 1 d .
O74 O 0.7632(6) 0.8894(5) 0.0717(5) 0.210(5) Uani 1 1 d .

loop_
_atom_site_aniso_label
_atom_site_aniso_U_11
_atom_site_aniso_U_22
_atom_site_aniso_U_33
_atom_site_aniso_U_23
_atom_site_aniso_U_13
_atom_site_aniso_U_12
Mn1 0.0582(5) 0.0708(5) 0.0584(5) 0.0025(4) 0.0082(4) 0.0075(4)
Mn2 0.0493(5) 0.0767(6) 0.0640(5) -0.0051(4) -0.0041(4) 0.0050(4)
Mn3 0.0490(5) 0.0680(5) 0.0557(5) 0.0005(4) -0.0008(3) 0.0033(4)
O1 0.064(2) 0.076(3) 0.068(2) -0.003(2) -0.0035(18) 0.014(2)
N1 0.052(3) 0.077(3) 0.049(2) 0.000(2) -0.0022(19) -0.002(2)
N2 0.055(3) 0.068(3) 0.058(3) 0.005(2) 0.003(2) 0.000(2)
O11 0.054(2) 0.069(2) 0.085(3) -0.003(2) 0.0109(19) 0.0063(19)
N11 0.056(3) 0.077(3) 0.064(3) 0.000(2) 0.006(2) 0.004(2)
N12 0.058(3) 0.068(3) 0.063(3) -0.004(2) 0.007(2) 0.005(2)
O21 0.057(2) 0.089(3) 0.059(2) -0.0001(19) -0.0005(18) -0.005(2)
N21 0.050(3) 0.077(3) 0.102(4) -0.018(3) -0.008(3) 0.008(2)
N22 0.057(3) 0.064(3) 0.070(3) -0.002(2) 0.007(2) 0.008(2)
O31 0.086(3) 0.110(4) 0.064(2) 0.003(2) -0.001(2) 0.016(3)
O32 0.084(3) 0.103(3) 0.062(3) -0.003(2) -0.016(2) 0.019(3)
O41 0.079(3) 0.074(3) 0.074(2) 0.003(2) 0.019(2) 0.002(2)
O42 0.069(2) 0.078(3) 0.072(2) 0.004(2) 0.014(2) -0.004(2)
O51 0.067(3) 0.072(3) 0.080(3) -0.007(2) -0.005(2) 0.017(2)
O52 0.055(2) 0.073(2) 0.069(2) -0.0059(18) -0.0042(17) 0.0093(19)
O61 0.052(2) 0.071(2) 0.0558(19) 0.0001(17) 0.0021(15) 0.0059(18)
C1 0.066(4) 0.080(4) 0.069(4) 0.005(3) 0.010(3) -0.012(3)
C2 0.100(5) 0.103(5) 0.060(4) -0.009(3) 0.002(3) -0.015(4)
C3 0.100(5) 0.125(6) 0.058(4) 0.007(4) -0.013(3) -0.008(5)
C4 0.084(4) 0.105(5) 0.063(4) 0.008(4) -0.010(3) -0.003(4)
C5 0.059(3) 0.091(4) 0.059(3) 0.010(3) -0.006(3) -0.010(3)
C6 0.055(3) 0.078(4) 0.061(3) 0.001(3) -0.005(3) -0.004(3)
C7 0.078(5) 0.104(5) 0.101(5) 0.004(4) -0.026(4) 0.017(4)
C11 0.064(4) 0.096(5) 0.064(3) -0.002(3) 0.007(3) 0.006(3)
C12 0.064(4) 0.115(6) 0.082(4) -0.008(4) 0.016(3) 0.001(4)
C13 0.063(4) 0.108(6) 0.087(4) -0.011(4) 0.015(3) 0.017(4)
C14 0.073(4) 0.088(5) 0.088(4) -0.012(3) 0.015(3) 0.016(4)
C15 0.058(4) 0.085(4) 0.067(3) -0.005(3) 0.002(3) 0.010(3)
C16 0.073(4) 0.069(4) 0.069(3) -0.004(3) 0.012(3) 0.000(3)
C17 0.081(5) 0.092(5) 0.126(6) -0.010(4) 0.039(4) 0.002(4)
C21 0.065(4) 0.116(6) 0.113(6) -0.018(5) -0.013(4) 0.001(4)
C22 0.055(5) 0.167(9) 0.152(8) -0.012(7) -0.025(5) -0.016(5)
C23 0.067(5) 0.165(10) 0.172(10) -0.030(8) 0.015(6) -0.023(6)
C24 0.065(4) 0.126(7) 0.138(7) -0.009(5) 0.023(4) -0.023(5)
C25 0.057(4) 0.082(4) 0.102(5) -0.012(4) 0.011(3) 0.001(3)
C26 0.058(4) 0.075(4) 0.093(4) -0.005(3) 0.018(3) -0.004(3)
C27 0.087(5) 0.118(6) 0.085(4) -0.005(4) 0.030(4) -0.017(4)
C31 0.105(6) 0.091(5) 0.064(4) -0.005(3) -0.020(4) 0.021(4)
C32 0.156(8) 0.147(8) 0.070(4) -0.002(5) -0.029(5) 0.049(7)
C41 0.063(4) 0.084(5) 0.084(4) 0.016(4) 0.004(3) 0.010(3)
C42 0.117(6) 0.087(5) 0.130(7) 0.012(5) 0.058(5) -0.023(5)
C51 0.057(3) 0.074(4) 0.059(3) 0.006(3) 0.009(3) 0.007(3)
C52 0.071(4) 0.081(4) 0.098(5) -0.005(3) -0.002(3) 0.007(3)
Cl1 0.0751(10) 0.0855(10) 0.0806(10) 0.0044(8) 0.0147(8) 0.0004(9)
O71 0.087(3) 0.117(4) 0.132(4) 0.004(3) 0.040(3) -0.014(3)
O72 0.192(8) 0.199(8) 0.130(5) -0.048(5) 0.005(5) -0.074(6)
O73 0.299(12) 0.205(9) 0.191(8) 0.098(7) -0.128(8) -0.088(9)
O74 0.110(5) 0.136(6) 0.396(15) 0.008(7) 0.111(7) 0.005(5)

loop_
_atom_type_symbol
_atom_type_description
_atom_type_scat_dispersion_real
_atom_type_scat_dispersion_imag
_atom_type_scat_source
C C 0.0033 0.0016 'International Tables Vol C Tables 4.2.6.8 and 6.1.1.4'
H H 0.0000 0.0000 'International Tables Vol C Tables 4.2.6.8 and 6.1.1.4'
N N 0.0061 0.0033 'International Tables Vol C Tables 4.2.6.8 and 6.1.1.4'
O O 0.0106 0.0060 'International Tables Vol C Tables 4.2.6.8 and 6.1.1.4'
Mn Mn 0.3368 0.7283 'International Tables Vol C Tables 4.2.6.8 and 6.1.1.4'
Cl Cl 0.1484 0.1585 'International Tables Vol C Tables 4.2.6.8 and 6.1.1.4'

loop_
_geom_angle_atom_site_label_1
_geom_angle_atom_site_label_2
_geom_angle_atom_site_label_3
_geom_angle
O61 Mn1 O41 96.87(17)
O61 Mn1 N12 91.94(18)
O41 Mn1 N12 171.07(18)
O61 Mn1 N11 169.29(19)
O41 Mn1 N11 92.82(19)
N12 Mn1 N11 78.5(2)
O61 Mn1 O1 88.05(15)
O41 Mn1 O1 93.43(17)
N12 Mn1 O1 88.29(17)
N11 Mn1 O1 86.82(17)
O61 Mn1 O31 88.80(16)
O41 Mn1 O31 92.99(19)
N12 Mn1 O31 85.74(18)
N11 Mn1 O31 95.26(18)
O1 Mn1 O31 173.15(18)
O61 Mn1 Mn2 31.35(11)
O41 Mn1 Mn2 123.22(13)
N12 Mn1 Mn2 64.77(13)
N11 Mn1 Mn2 141.69(15)
O1 Mn1 Mn2 102.00(11)
O31 Mn1 Mn2 72.38(13)
O61 Mn1 Mn3 31.29(11)
O41 Mn1 Mn3 81.37(13)
N12 Mn1 Mn3 107.11(13)
N11 Mn1 Mn3 147.81(13)
O1 Mn1 Mn3 62.18(11)
O31 Mn1 Mn3 116.56(13)
Mn2 Mn1 Mn3 60.22(3)
O61 Mn2 O32 97.18(18)
O61 Mn2 N22 91.07(17)
O32 Mn2 N22 171.5(2)
O61 Mn2 N21 168.99(19)
O32 Mn2 N21 93.5(2)
N22 Mn2 N21 78.3(2)
O61 Mn2 O11 88.50(15)
O32 Mn2 O11 92.19(17)
N22 Mn2 O11 89.89(17)
N21 Mn2 O11 88.59(17)
O61 Mn2 O51 88.16(16)
O32 Mn2 O51 93.27(17)
N22 Mn2 O51 85.09(17)
N21 Mn2 O51 93.75(18)
O11 Mn2 O51 173.91(15)
O61 Mn2 Mn1 31.40(11)
O32 Mn2 Mn1 81.40(15)
N22 Mn2 Mn1 106.79(13)
N21 Mn2 Mn1 150.00(15)
O11 Mn2 Mn1 62.27(10)
O51 Mn2 Mn1 115.97(12)
O61 Mn2 Mn3 30.96(11)
O32 Mn2 Mn3 123.40(16)
N22 Mn2 Mn3 63.97(14)
N21 Mn2 Mn3 140.35(16)
O11 Mn2 Mn3 102.50(11)
O51 Mn2 Mn3 72.18(11)
Mn1 Mn2 Mn3 59.92(3)
O61 Mn3 O52 96.23(16)
O61 Mn3 N2 91.41(17)
O52 Mn3 N2 171.98(17)
O61 Mn3 N1 168.93(18)
O52 Mn3 N1 94.42(17)
N2 Mn3 N1 78.10(18)
O61 Mn3 O21 88.21(15)
O52 Mn3 O21 93.08(16)
N2 Mn3 O21 89.59(16)
N1 Mn3 O21 88.20(16)
O61 Mn3 O42 88.97(16)
O52 Mn3 O42 92.36(17)
N2 Mn3 O42 85.32(17)
N1 Mn3 O42 93.62(17)
O21 Mn3 O42 174.12(16)
O61 Mn3 Mn1 31.34(11)
O52 Mn3 Mn1 122.34(11)
N2 Mn3 Mn1 64.22(13)
N1 Mn3 Mn1 140.38(13)
O21 Mn3 Mn1 102.69(11)
O42 Mn3 Mn1 72.42(12)
O61 Mn3 Mn2 30.96(11)
O52 Mn3 Mn2 81.45(12)
N2 Mn3 Mn2 106.45(14)
N1 Mn3 Mn2 149.59(13)
O21 Mn3 Mn2 62.15(10)
O42 Mn3 Mn2 116.56(12)
Mn1 Mn3 Mn2 59.86(3)
N2 O1 Mn1 112.5(3)
C1 N1 C5 120.2(5)
C1 N1 Mn3 125.6(4)
C5 N1 Mn3 114.1(4)
C6 N2 O1 121.2(5)
C6 N2 Mn3 118.8(4)
O1 N2 Mn3 120.0(3)
N12 O11 Mn2 111.6(3)
C11 N11 C15 119.9(5)
C11 N11 Mn1 126.0(5)
C15 N11 Mn1 114.0(4)
C16 N12 O11 121.5(5)
C16 N12 Mn1 117.6(4)
O11 N12 Mn1 120.7(3)
N22 O21 Mn3 111.7(3)
C21 N21 C25 120.2(6)
C21 N21 Mn2 126.1(6)
C25 N21 Mn2 113.6(4)
C26 N22 O21 121.1(5)
C26 N22 Mn2 117.6(4)
O21 N22 Mn2 121.4(3)
C31 O31 Mn1 130.4(4)
C31 O32 Mn2 129.5(4)
C41 O41 Mn1 130.0(4)
C41 O42 Mn3 130.6(4)
C51 O51 Mn2 130.2(4)
C51 O52 Mn3 130.6(4)
Mn2 O61 Mn3 118.09(18)
Mn2 O61 Mn1 117.25(19)
Mn3 O61 Mn1 117.37(18)
N1 C1 C2 120.8(6)
N1 C1 H1 119.6
C2 C1 H1 119.6
C3 C2 C1 119.0(7)
C3 C2 H2 120.5
C1 C2 H2 120.5
C2 C3 C4 119.9(6)
C2 C3 H3 120.1
C4 C3 H3 120.1
C5 C4 C3 119.1(7)
C5 C4 H4 120.5
C3 C4 H4 120.5
N1 C5 C4 120.8(6)
N1 C5 C6 115.5(5)
C4 C5 C6 123.6(6)
N2 C6 C5 113.2(5)
N2 C6 C7 122.5(6)
C5 C6 C7 124.2(5)
C6 C7 H7A 109.5
C6 C7 H7B 109.5
H7A C7 H7B 109.5
C6 C7 H7C 109.5
H7A C7 H7C 109.5
H7B C7 H7C 109.5
N11 C11 C12 122.1(7)
N11 C11 H11 118.9
C12 C11 H11 118.9
C13 C12 C11 118.3(6)
C13 C12 H12 120.8
C11 C12 H12 120.8
C12 C13 C14 120.3(6)
C12 C13 H13 119.8
C14 C13 H13 119.8
C13 C14 C15 118.8(7)
C13 C14 H14 120.6
C15 C14 H14 120.6
N11 C15 C14 120.5(6)
N11 C15 C16 114.9(5)
C14 C15 C16 124.5(6)
N12 C16 C15 113.9(6)
N12 C16 C17 122.4(5)
C15 C16 C17 123.6(6)
C16 C17 H17A 109.5
C16 C17 H17B 109.5
H17A C17 H17B 109.5
C16 C17 H17C 109.5
H17A C17 H17C 109.5
H17B C17 H17C 109.5
N21 C21 C22 120.8(8)
N21 C21 H21 119.6
C22 C21 H21 119.6
C23 C22 C21 119.3(8)
C23 C22 H22 120.4
C21 C22 H22 120.4
C22 C23 C24 120.2(9)
C22 C23 H23 119.9
C24 C23 H23 119.9
C25 C24 C23 119.2(9)
C25 C24 H24 120.4
C23 C24 H24 120.4
N21 C25 C24 120.3(7)
N21 C25 C26 115.6(6)
C24 C25 C26 124.1(7)
N22 C26 C25 114.4(6)
N22 C26 C27 123.0(6)
C25 C26 C27 122.6(6)
C26 C27 H27A 109.5
C26 C27 H27B 109.5
H27A C27 H27B 109.5
C26 C27 H27C 109.5
H27A C27 H27C 109.5
H27B C27 H27C 109.5
O31 C31 O32 126.3(6)
O31 C31 C32 119.2(8)
O32 C31 C32 114.4(7)
C31 C32 H32A 109.5
C31 C32 H32B 109.5
H32A C32 H32B 109.5
C31 C32 H32C 109.5
H32A C32 H32C 109.5
H32B C32 H32C 109.5
O42 C41 O41 125.4(6)
O42 C41 C42 119.3(7)
O41 C41 C42 115.3(6)
C41 C42 H42A 109.5
C41 C42 H42B 109.5
H42A C42 H42B 109.5
C41 C42 H42C 109.5
H42A C42 H42C 109.5
H42B C42 H42C 109.5
O51 C51 O52 125.5(5)
O51 C51 C52 119.1(5)
O52 C51 C52 115.3(6)
C51 C52 H52A 109.5
C51 C52 H52B 109.5
H52A C52 H52B 109.5
C51 C52 H52C 109.5
H52A C52 H52C 109.5
H52B C52 H52C 109.5
O73 Cl1 O72 112.6(7)
O73 Cl1 O74 109.7(8)
O72 Cl1 O74 103.9(6)
O73 Cl1 O71 111.9(5)
O72 Cl1 O71 110.9(4)
O74 Cl1 O71 107.4(4)

loop_
_geom_bond_atom_site_label_1
_geom_bond_atom_site_label_2
_geom_bond_distance
Mn1 O61 1.870(4)
Mn1 O41 1.918(4)
Mn1 N12 2.008(5)
Mn1 N11 2.020(5)
Mn1 O1 2.173(4)
Mn1 O31 2.178(5)
Mn1 Mn2 3.1912(17)
Mn1 Mn3 3.1932(15)
Mn2 O61 1.867(4)
Mn2 O32 1.925(4)
Mn2 N22 2.011(5)
Mn2 N21 2.052(5)
Mn2 O11 2.205(4)
Mn2 O51 2.216(4)
Mn2 Mn3 3.2028(15)
Mn3 O61 1.867(4)
Mn3 O52 1.926(4)
Mn3 N2 2.012(4)
Mn3 N1 2.042(4)
Mn3 O21 2.193(4)
Mn3 O42 2.205(4)
O1 N2 1.319(6)
N1 C1 1.336(8)
N1 C5 1.352(7)
N2 C6 1.293(7)
O11 N12 1.323(6)
N11 C11 1.321(7)
N11 C15 1.345(8)
N12 C16 1.278(7)
O21 N22 1.311(6)
N21 C21 1.347(8)
N21 C25 1.353(9)
N22 C26 1.305(7)
O31 C31 1.245(9)
O32 C31 1.278(9)
O41 C41 1.311(8)
O42 C41 1.220(7)
O51 C51 1.249(7)
O52 C51 1.280(6)
C1 C2 1.388(8)
C1 H1 0.9300
C2 C3 1.365(10)
C2 H2 0.9300
C3 C4 1.381(10)
C3 H3 0.9300
C4 C5 1.371(8)
C4 H4 0.9300
C5 C6 1.460(9)
C6 C7 1.470(9)
C7 H7A 0.9600
C7 H7B 0.9600
C7 H7C 0.9600
C11 C12 1.390(9)
C11 H11 0.9300
C12 C13 1.352(10)
C12 H12 0.9300
C13 C14 1.378(10)
C13 H13 0.9300
C14 C15 1.387(9)
C14 H14 0.9300
C15 C16 1.464(8)
C16 C17 1.483(9)
C17 H17A 0.9600
C17 H17B 0.9600
C17 H17C 0.9600
C21 C22 1.373(12)
C21 H21 0.9300
C22 C23 1.360(14)
C22 H22 0.9300
C23 C24 1.379(13)
C23 H23 0.9300
C24 C25 1.373(10)
C24 H24 0.9300
C25 C26 1.443(9)
C26 C27 1.496(9)
C27 H27A 0.9600
C27 H27B 0.9600
C27 H27C 0.9600
C31 C32 1.514(9)
C32 H32A 0.9600
C32 H32B 0.9600
C32 H32C 0.9600
C41 C42 1.509(9)
C42 H42A 0.9600
C42 H42B 0.9600
C42 H42C 0.9600
C51 C52 1.505(8)
C52 H52A 0.9600
C52 H52B 0.9600
C52 H52C 0.9600
Cl1 O73 1.322(8)
Cl1 O72 1.367(7)
Cl1 O74 1.399(7)
Cl1 O71 1.400(5)
